data_1567154
loop_
_publ_author_name
'Cheng, Xun'
'Zhong, Rui-Ru'
'Yuan, Shang-Fu'
'Guan, Zong-Jie'
'Liu, Kuan-Guan'

_publ_section_title
;
 Compact Accumulation of Superatomic Silver Nanoclusters with Octahedral
 Ag6 Core Ligated by Trithiane
;
_journal_name_full Nanoscale
_journal_paper_doi 10.1039/D2NR02411J
_journal_year 2022
_chemical_formula_sum 'C60 H84 Ag12 F18 N3 O19 S30'
_chemical_formula_weight 3749.54
_chemical_name_common Ag6(3S)4(OTf)6.Ag6(3S)4(CCtBu)4.3CH3CN.H2O
_space_group_crystal_system monoclinic
_space_group_IT_number 14
_space_group_name_Hall '-P 2yn'
_space_group_name_H-M_alt 'P 1 21/n 1'
_atom_sites_solution_hydrogens geom
_atom_sites_solution_primary direct
_atom_sites_solution_secondary difmap
_audit_creation_method SHELXL-2018/3
_audit_update_record
;
2022-05-03 deposited with the CCDC.	2022-06-21 downloaded from the CCDC.
;
_cell_angle_alpha 90
_cell_angle_beta 98.4260(10)
_cell_angle_gamma 90
_cell_formula_units_Z 4
_cell_length_a 15.6815(6)
_cell_length_b 15.1285(5)
_cell_length_c 48.3672(19)
_cell_measurement_reflns_used 9544
_cell_measurement_temperature 100(2)
_cell_measurement_theta_max 29.99
_cell_measurement_theta_min 2.52
_cell_volume 11350.7(7)
_computing_cell_refinement 'Bruker SAINT'
_computing_data_collection 'Bruker APEX3'
_computing_data_reduction 'Bruker SAINT'
_computing_molecular_graphics 'Bruker SHELXL or DIAMOND'
_computing_publication_material 'Bruker SHELXL'
_computing_structure_refinement 'SHELXL-2018/3 (Sheldrick, 2018)'
_computing_structure_solution 'SHELXS-97 (Sheldrick 2008)'
_diffrn_ambient_temperature 100(2)
_diffrn_measured_fraction_theta_full 0.997
_diffrn_measured_fraction_theta_max 0.973
_diffrn_measurement_device_type 'Bruker APEX-III CMOS'
_diffrn_measurement_method '\f and \w scans'
_diffrn_radiation_type MoK\a
_diffrn_radiation_wavelength 0.71073
_diffrn_reflns_av_R_equivalents 0.0400
_diffrn_reflns_av_unetI/netI 0.0468
_diffrn_reflns_Laue_measured_fraction_full 0.997
_diffrn_reflns_Laue_measured_fraction_max 0.973
_diffrn_reflns_limit_h_max 20
_diffrn_reflns_limit_h_min -22
_diffrn_reflns_limit_k_max 16
_diffrn_reflns_limit_k_min -21
_diffrn_reflns_limit_l_max 63
_diffrn_reflns_limit_l_min -68
_diffrn_reflns_number 123526
_diffrn_reflns_point_group_measured_fraction_full 0.997
_diffrn_reflns_point_group_measured_fraction_max 0.973
_diffrn_reflns_theta_full 25.242
_diffrn_reflns_theta_max 30.042
_diffrn_reflns_theta_min 2.554
_diffrn_source 'fine-focus sealed tube'
_exptl_absorpt_coefficient_mu 2.658
_exptl_absorpt_correction_type multi-scan
_exptl_absorpt_process_details
;
CrysAlisPro 1.171.39.33c (Rigaku Oxford Diffraction, 2017)
Empirical absorption correction using spherical harmonics,
 implemented in SCALE3 ABSPACK scaling algorithm.
;
_exptl_crystal_colour colourless
_exptl_crystal_density_diffrn 2.194
_exptl_crystal_density_meas ?
_exptl_crystal_density_method 'NOT MEASURED'
_exptl_crystal_description block
_exptl_crystal_F_000 7292
_exptl_crystal_size_max 0.280
_exptl_crystal_size_mid 0.260
_exptl_crystal_size_min 0.080
_exptl_transmission_factor_max 0.808
_exptl_transmission_factor_min 0.480
_platon_squeeze_details
;
;
_refine_diff_density_max 2.355
_refine_diff_density_min -1.785
_refine_diff_density_rms 0.185
_refine_ls_extinction_method none
_refine_ls_goodness_of_fit_ref 1.032
_refine_ls_hydrogen_treatment constr
_refine_ls_matrix_type full
_refine_ls_number_parameters 1301
_refine_ls_number_reflns 32340
_refine_ls_number_restraints 192
_refine_ls_restrained_S_all 1.044
_refine_ls_R_factor_all 0.0727
_refine_ls_R_factor_gt 0.0534
_refine_ls_shift/su_max 0.002
_refine_ls_shift/su_mean 0.000
_refine_ls_structure_factor_coef Fsqd
_refine_ls_weighting_details 'w=1/[\s^2^(Fo^2^)+(0.0021P)^2^+126.0768P] where P=(Fo^2^+2Fc^2^)/3'
_refine_ls_weighting_scheme calc
_refine_ls_wR_factor_gt 0.0978
_refine_ls_wR_factor_ref 0.1040
_reflns_Friedel_coverage 0.000
_reflns_number_gt 25427
_reflns_number_total 32340
_reflns_threshold_expression 'I > 2\s(I)'
_cod_data_source_file d2nr02411j2.cif
_cod_data_source_block P
_cod_depositor_comments
;
The following automatic conversions were performed:

data item '_exptl_crystal_density_meas' value 'NOT MEASURED' was
changed to '?' -- the value is perceived as not measured.

Automatic conversion script
Id: cif_fix_values 7556 2019-12-06 15:28:31Z antanas 
;
_cod_original_sg_symbol_H-M 'P 21/n'
_cod_database_code 1567154
_shelx_shelxl_version_number 2018/3
_shelx_space_group_comment
;
The symmetry employed for this shelxl refinement is uniquely defined
by the following loop, which should always be used as a source of
symmetry information in preference to the above space-group names.
They are only intended as comments.
;
_shelx_estimated_absorpt_t_min 0.523
_shelx_estimated_absorpt_t_max 0.815

loop_
_space_group_symop_operation_xyz
'x, y, z'
'-x+1/2, y+1/2, -z+1/2'
'-x, -y, -z'
'x-1/2, -y-1/2, z-1/2'

loop_
_atom_site_label
_atom_site_type_symbol
_atom_site_fract_x
_atom_site_fract_y
_atom_site_fract_z
_atom_site_U_iso_or_equiv
_atom_site_adp_type
_atom_site_occupancy
_atom_site_site_symmetry_order
_atom_site_calc_flag
_atom_site_refinement_flags_posn
_atom_site_refinement_flags_adp
_atom_site_refinement_flags_occupancy
_atom_site_disorder_assembly
_atom_site_disorder_group
Ag1 Ag 1.02291(2) 0.92224(2) 0.14366(2) 0.01690(8) Uani 1 1 d . . . . .
Ag2 Ag 0.84105(2) 0.89782(2) 0.12315(2) 0.01663(8) Uani 1 1 d . . . . .
Ag3 Ag 0.81637(2) 1.08612(2) 0.12002(2) 0.01571(7) Uani 1 1 d . . . . .
Ag4 Ag 0.99943(2) 1.11209(2) 0.14106(2) 0.01534(7) Uani 1 1 d . . . . .
Ag5 Ag 0.94747(2) 1.00627(2) 0.09175(2) 0.01697(8) Uani 1 1 d . . . . .
Ag6 Ag 0.89472(2) 1.00487(2) 0.17229(2) 0.01616(7) Uani 1 1 d . . . . .
S1 S 0.99661(10) 0.85626(9) 0.06581(3) 0.0244(3) Uani 1 1 d . . . . .
S2 S 0.87242(9) 0.75133(9) 0.09700(3) 0.0215(3) Uani 1 1 d . . . . .
S3 S 1.06296(9) 0.76982(9) 0.12224(3) 0.0248(3) Uani 1 1 d . . . . .
C11 C 0.9090(4) 0.7782(4) 0.06446(12) 0.0240(11) Uani 1 1 d . . . . .
H11A H 0.859379 0.801911 0.051592 0.029 Uiso 1 1 calc R U . . .
H11B H 0.926990 0.722654 0.056153 0.029 Uiso 1 1 calc R U . . .
C12 C 0.9676(4) 0.7014(4) 0.11585(12) 0.0239(11) Uani 1 1 d . . . . .
H12A H 0.981673 0.648456 0.105364 0.029 Uiso 1 1 calc R U . . .
H12B H 0.953838 0.680860 0.134118 0.029 Uiso 1 1 calc R U . . .
C13 C 1.0794(4) 0.7928(4) 0.08679(14) 0.0287(13) Uani 1 1 d . . . . .
H13A H 1.134707 0.824833 0.087419 0.034 Uiso 1 1 calc R U . . .
H13B H 1.085436 0.735741 0.077248 0.034 Uiso 1 1 calc R U . . .
S4 S 0.94323(9) 1.15354(9) 0.05920(3) 0.0232(3) Uani 1 1 d . . . . .
S5 S 0.80639(9) 1.23394(9) 0.09139(3) 0.0208(3) Uani 1 1 d . . . . .
S6 S 1.00049(9) 1.26046(9) 0.11259(3) 0.0223(3) Uani 1 1 d . . . . .
C14 C 0.8420(4) 1.2109(4) 0.05833(11) 0.0240(11) Uani 1 1 d . . . . .
H14A H 0.846245 1.267738 0.048502 0.029 Uiso 1 1 calc R U . . .
H14B H 0.796800 1.175404 0.046936 0.029 Uiso 1 1 calc R U . . .
C15 C 0.8921(4) 1.3044(3) 0.10759(12) 0.0221(11) Uani 1 1 d . . . . .
H15A H 0.878278 1.322249 0.126114 0.027 Uiso 1 1 calc R U . . .
H15B H 0.891900 1.358683 0.096164 0.027 Uiso 1 1 calc R U . . .
C16 C 1.0143(4) 1.2359(4) 0.07719(13) 0.0251(12) Uani 1 1 d . . . . .
H16A H 1.074422 1.215972 0.077190 0.030 Uiso 1 1 calc R U . . .
H16B H 1.006720 1.291384 0.066276 0.030 Uiso 1 1 calc R U . . .
S7 S 0.68186(9) 0.86993(9) 0.13367(3) 0.0230(3) Uani 1 1 d . . . . .
S8 S 0.65560(8) 1.07173(9) 0.13059(3) 0.0226(3) Uani 1 1 d . . . . .
S9 S 0.73527(9) 0.98467(10) 0.18590(3) 0.0237(3) Uani 1 1 d . . . . .
C17 C 0.6863(4) 0.8842(4) 0.17073(13) 0.0267(12) Uani 1 1 d . . . . .
H17A H 0.718231 0.833486 0.180149 0.032 Uiso 1 1 calc R U . . .
H17B H 0.626670 0.881281 0.175126 0.032 Uiso 1 1 calc R U . . .
C18 C 0.6150(4) 0.9627(4) 0.12071(13) 0.0257(12) Uani 1 1 d . . . . .
H18A H 0.604889 0.959450 0.100048 0.031 Uiso 1 1 calc R U . . .
H18B H 0.558339 0.955797 0.127207 0.031 Uiso 1 1 calc R U . . .
C19 C 0.6622(4) 1.0645(4) 0.16785(12) 0.0264(12) Uani 1 1 d . . . . .
H19A H 0.603734 1.051414 0.172187 0.032 Uiso 1 1 calc R U . . .
H19B H 0.678622 1.123497 0.175748 0.032 Uiso 1 1 calc R U . . .
S10 S 1.14682(9) 0.93105(9) 0.18715(3) 0.0251(3) Uani 1 1 d . . . . .
S11 S 1.12608(9) 1.13356(9) 0.18384(3) 0.0235(3) Uani 1 1 d . . . . .
S12 S 1.01681(9) 1.02382(12) 0.21893(3) 0.0301(3) Uani 1 1 d . . . . .
C20 C 1.1967(3) 1.0387(4) 0.18607(13) 0.0253(12) Uani 1 1 d . . . . .
H20A H 1.239893 1.045177 0.203061 0.030 Uiso 1 1 calc R U . . .
H20B H 1.228326 1.040091 0.169792 0.030 Uiso 1 1 calc R U . . .
C21 C 1.0817(4) 1.1205(4) 0.21594(13) 0.0317(14) Uani 1 1 d . . . . .
H21A H 1.130015 1.119958 0.231595 0.038 Uiso 1 1 calc R U . . .
H21B H 1.046097 1.173214 0.218388 0.038 Uiso 1 1 calc R U . . .
C22 C 1.0995(4) 0.9405(4) 0.21869(13) 0.0323(14) Uani 1 1 d . . . . .
H22A H 1.146209 0.953073 0.234299 0.039 Uiso 1 1 calc R U . . .
H22B H 1.074460 0.882483 0.222492 0.039 Uiso 1 1 calc R U . . .
C41 C 0.8035(3) 0.9831(4) 0.08360(11) 0.0203(10) Uani 1 1 d . . . . .
C42 C 0.7617(4) 0.9659(4) 0.06134(12) 0.0248(12) Uani 1 1 d . . . . .
C43 C 0.7096(6) 0.9438(6) 0.03410(17) 0.060(3) Uani 1 1 d . . . . .
C44 C 0.7636(8) 0.9529(9) 0.0108(2) 0.094(4) Uani 1 1 d . U . . .
H44A H 0.783949 1.013971 0.010098 0.141 Uiso 1 1 calc R U . . .
H44B H 0.728668 0.937649 -0.007038 0.141 Uiso 1 1 calc R U . . .
H44C H 0.813188 0.912926 0.014303 0.141 Uiso 1 1 calc R U . . .
C45 C 0.6297(6) 1.0048(6) 0.02892(19) 0.070(3) Uani 1 1 d . . . . .
H45A H 0.648318 1.065721 0.026424 0.105 Uiso 1 1 calc R U . . .
H45B H 0.598360 1.001807 0.044989 0.105 Uiso 1 1 calc R U . . .
H45C H 0.591944 0.985388 0.012062 0.105 Uiso 1 1 calc R U . . .
C46 C 0.6789(7) 0.8468(7) 0.0347(3) 0.092(4) Uani 1 1 d . U . . .
H46A H 0.726745 0.807147 0.032322 0.138 Uiso 1 1 calc R U . . .
H46B H 0.631152 0.837040 0.019570 0.138 Uiso 1 1 calc R U . . .
H46C H 0.659552 0.834628 0.052719 0.138 Uiso 1 1 calc R U . . .
C51 C 1.0815(3) 1.0227(3) 0.11631(11) 0.0197(10) Uani 1 1 d . . . . .
C52 C 1.1467(3) 1.0290(3) 0.10594(11) 0.0195(10) Uani 1 1 d . . . . .
C53 C 1.2273(3) 1.0375(4) 0.09292(13) 0.0240(12) Uani 1 1 d . . . . .
C54 C 1.2286(4) 1.1272(5) 0.07903(17) 0.0403(17) Uani 1 1 d . . . . .
H54A H 1.182365 1.130068 0.063044 0.060 Uiso 1 1 calc R U . . .
H54B H 1.284336 1.135957 0.072558 0.060 Uiso 1 1 calc R U . . .
H54C H 1.219847 1.173496 0.092497 0.060 Uiso 1 1 calc R U . . .
C55 C 1.3064(4) 1.0295(5) 0.11612(16) 0.0409(17) Uani 1 1 d . . . . .
H55A H 1.306567 1.079055 0.129190 0.061 Uiso 1 1 calc R U . . .
H55B H 1.359463 1.030853 0.107627 0.061 Uiso 1 1 calc R U . . .
H55C H 1.303323 0.973714 0.126200 0.061 Uiso 1 1 calc R U . . .
C56 C 1.2317(5) 0.9653(5) 0.07108(18) 0.051(2) Uani 1 1 d . . . . .
H56A H 1.243607 0.908272 0.080471 0.076 Uiso 1 1 calc R U . . .
H56B H 1.277729 0.979132 0.060098 0.076 Uiso 1 1 calc R U . . .
H56C H 1.176445 0.962151 0.058658 0.076 Uiso 1 1 calc R U . . .
C61 C 0.9160(3) 0.8594(3) 0.16590(11) 0.0201(10) Uani 1 1 d . . . . .
C62 C 0.9156(4) 0.7973(4) 0.18190(12) 0.0233(11) Uani 1 1 d . . . . .
C63 C 0.9155(4) 0.7229(4) 0.20168(12) 0.0308(14) Uani 1 1 d . . . . .
C64 C 0.8675(7) 0.7488(5) 0.22602(15) 0.064(3) Uani 1 1 d . . . . .
H64A H 0.896744 0.799130 0.236091 0.096 Uiso 1 1 calc R U . . .
H64B H 0.867242 0.698622 0.238806 0.096 Uiso 1 1 calc R U . . .
H64C H 0.808092 0.765293 0.218675 0.096 Uiso 1 1 calc R U . . .
C65 C 1.0097(6) 0.6987(5) 0.2127(2) 0.071(3) Uani 1 1 d . . . . .
H65A H 1.039389 0.682350 0.196938 0.106 Uiso 1 1 calc R U . . .
H65B H 1.011029 0.648776 0.225620 0.106 Uiso 1 1 calc R U . . .
H65C H 1.038677 0.749666 0.222427 0.106 Uiso 1 1 calc R U . . .
C66 C 0.8711(4) 0.6431(4) 0.18656(13) 0.0284(13) Uani 1 1 d . . . . .
H66A H 0.810983 0.657953 0.179554 0.043 Uiso 1 1 calc R U . . .
H66B H 0.872875 0.593264 0.199563 0.043 Uiso 1 1 calc R U . . .
H66C H 0.900935 0.626945 0.170849 0.043 Uiso 1 1 calc R U . . .
C71 C 0.8804(3) 1.1507(3) 0.16238(11) 0.0173(10) Uani 1 1 d . . . . .
C72 C 0.8655(3) 1.2086(3) 0.17782(11) 0.0186(10) Uani 1 1 d . . . . .
C73 C 0.8449(3) 1.2791(3) 0.19741(12) 0.0188(10) Uani 1 1 d . . . . .
C74 C 0.7546(4) 1.2641(4) 0.20549(13) 0.0271(12) Uani 1 1 d . . . . .
H74A H 0.711051 1.270627 0.188872 0.041 Uiso 1 1 calc R U . . .
H74B H 0.743963 1.307796 0.219559 0.041 Uiso 1 1 calc R U . . .
H74C H 0.751235 1.204502 0.213162 0.041 Uiso 1 1 calc R U . . .
C75 C 0.9113(4) 1.2780(4) 0.22401(13) 0.0286(13) Uani 1 1 d . . . . .
H75A H 0.912670 1.219161 0.232539 0.043 Uiso 1 1 calc R U . . .
H75B H 0.895293 1.321927 0.237235 0.043 Uiso 1 1 calc R U . . .
H75C H 0.968385 1.292244 0.219282 0.043 Uiso 1 1 calc R U . . .
C76 C 0.8470(4) 1.3689(4) 0.18279(13) 0.0265(12) Uani 1 1 d . . . . .
H76A H 0.904699 1.379049 0.177893 0.040 Uiso 1 1 calc R U . . .
H76B H 0.833138 1.415820 0.195367 0.040 Uiso 1 1 calc R U . . .
H76C H 0.804592 1.369183 0.165760 0.040 Uiso 1 1 calc R U . . .
Ag7 Ag 0.52400(2) 0.42641(2) 0.13870(2) 0.01776(8) Uani 1 1 d . . . . .
Ag8 Ag 0.34667(3) 0.41060(3) 0.12167(2) 0.02328(9) Uani 1 1 d . . . . .
Ag9 Ag 0.32983(3) 0.59466(3) 0.11963(2) 0.02623(10) Uani 1 1 d . . . . .
Ag10 Ag 0.50834(2) 0.61030(3) 0.13652(2) 0.01924(8) Uani 1 1 d . . . . .
Ag11 Ag 0.44687(3) 0.50926(3) 0.08954(2) 0.02086(8) Uani 1 1 d . . . . .
Ag12 Ag 0.40701(3) 0.51137(3) 0.16874(2) 0.02275(9) Uani 1 1 d . . . . .
S13 S 0.52696(9) 0.28285(9) 0.16840(3) 0.0242(3) Uani 1 1 d . . . . .
S14 S 0.39906(10) 0.37376(10) 0.20177(3) 0.0295(3) Uani 1 1 d . . . . .
S15 S 0.33249(9) 0.26536(9) 0.14951(3) 0.0269(3) Uani 1 1 d . . . . .
C23 C 0.4966(4) 0.3105(4) 0.20199(13) 0.0300(13) Uani 1 1 d . . . . .
H23A H 0.490414 0.254765 0.212232 0.036 Uiso 1 1 calc R U . . .
H23B H 0.544596 0.344088 0.212735 0.036 Uiso 1 1 calc R U . . .
C24 C 0.3225(4) 0.2938(4) 0.18513(14) 0.0313(14) Uani 1 1 d . . . . .
H24A H 0.328332 0.238933 0.196426 0.038 Uiso 1 1 calc R U . . .
H24B H 0.263674 0.317025 0.185503 0.038 Uiso 1 1 calc R U . . .
C25 C 0.4374(4) 0.2134(4) 0.15487(14) 0.0270(12) Uani 1 1 d . . . . .
H25A H 0.435449 0.163185 0.167894 0.032 Uiso 1 1 calc R U . . .
H25B H 0.448582 0.188673 0.136792 0.032 Uiso 1 1 calc R U . . .
S16 S 0.20516(10) 0.58518(10) 0.07779(5) 0.0429(5) Uani 1 1 d . . . . .
S17 S 0.22365(9) 0.38278(10) 0.08038(4) 0.0343(4) Uani 1 1 d . . . . .
S18 S 0.33277(11) 0.49182(10) 0.04487(4) 0.0350(4) Uani 1 1 d . . . . .
C26 C 0.1532(4) 0.4783(4) 0.07720(18) 0.0432(19) Uani 1 1 d . . . . .
H26A H 0.113109 0.473053 0.059458 0.052 Uiso 1 1 calc R U . . .
H26B H 0.118156 0.476382 0.092622 0.052 Uiso 1 1 calc R U . . .
C27 C 0.2690(4) 0.3938(4) 0.04836(14) 0.0351(15) Uani 1 1 d . . . . .
H27A H 0.221101 0.392492 0.032559 0.042 Uiso 1 1 calc R U . . .
H27B H 0.305572 0.341439 0.046489 0.042 Uiso 1 1 calc R U . . .
C28 C 0.2526(5) 0.5769(5) 0.04623(16) 0.0447(19) Uani 1 1 d . . . . .
H28A H 0.279408 0.634527 0.043026 0.054 Uiso 1 1 calc R U . . .
H28B H 0.205651 0.567073 0.030491 0.054 Uiso 1 1 calc R U . . .
S19 S 0.67533(8) 0.42596(8) 0.12194(3) 0.0178(2) Uani 1 1 d . . . . .
S20 S 0.59339(9) 0.52689(9) 0.06991(3) 0.0227(3) Uani 1 1 d . . . . .
S21 S 0.66325(8) 0.62881(8) 0.12354(3) 0.0206(3) Uani 1 1 d . . . . .
C29 C 0.6637(3) 0.4396(4) 0.08461(12) 0.0222(11) Uani 1 1 d . . . . .
H29A H 0.642129 0.383208 0.075798 0.027 Uiso 1 1 calc R U . . .
H29B H 0.721549 0.450170 0.079400 0.027 Uiso 1 1 calc R U . . .
C30 C 0.6506(4) 0.6211(4) 0.08560(13) 0.0266(12) Uani 1 1 d . . . . .
H30A H 0.620379 0.674953 0.077727 0.032 Uiso 1 1 calc R U . . .
H30B H 0.708705 0.621413 0.079919 0.032 Uiso 1 1 calc R U . . .
C31 C 0.7262(3) 0.5294(3) 0.13248(11) 0.0185(10) Uani 1 1 d . . . . .
H31A H 0.779867 0.533830 0.124027 0.022 Uiso 1 1 calc R U . . .
H31B H 0.743111 0.528168 0.153021 0.022 Uiso 1 1 calc R U . . .
S22 S 0.49036(9) 0.75125(9) 0.16523(3) 0.0252(3) Uani 1 1 d . . . . .
S23 S 0.37217(9) 0.64777(10) 0.19904(4) 0.0287(3) Uani 1 1 d . . . . .
S24 S 0.29541(9) 0.74003(9) 0.14461(4) 0.0283(3) Uani 1 1 d . . . . .
C32 C 0.4609(4) 0.7234(4) 0.19882(13) 0.0286(13) Uani 1 1 d . . . . .
H32A H 0.512143 0.697642 0.210435 0.034 Uiso 1 1 calc R U . . .
H32B H 0.446664 0.778856 0.207987 0.034 Uiso 1 1 calc R U . . .
C33 C 0.2867(4) 0.7139(4) 0.18068(15) 0.0338(15) Uani 1 1 d . . . . .
H33A H 0.283950 0.770124 0.191001 0.041 Uiso 1 1 calc R U . . .
H33B H 0.231521 0.682542 0.181094 0.041 Uiso 1 1 calc R U . . .
C34 C 0.3921(4) 0.8062(4) 0.14979(14) 0.0276(13) Uani 1 1 d . . . . .
H34A H 0.382225 0.856983 0.161834 0.033 Uiso 1 1 calc R U . . .
H34B H 0.401422 0.830336 0.131444 0.033 Uiso 1 1 calc R U . . .
S25 S 0.62207(8) 0.53293(9) 0.20112(3) 0.0208(3) Uani 1 1 d . . . . .
O1 O 0.5357(2) 0.5296(3) 0.20856(9) 0.0269(9) Uani 1 1 d . . . . .
O2 O 0.6462(3) 0.6174(3) 0.19073(9) 0.0307(9) Uani 1 1 d . . . . .
O3 O 0.6436(3) 0.4572(3) 0.18526(8) 0.0258(9) Uani 1 1 d . . . . .
C1 C 0.6888(4) 0.5197(4) 0.23479(12) 0.0231(11) Uani 1 1 d . . . . .
F1 F 0.6764(3) 0.5857(2) 0.25195(8) 0.0377(9) Uani 1 1 d . . . . .
F2 F 0.6696(2) 0.4448(2) 0.24710(7) 0.0330(8) Uani 1 1 d . . . . .
F3 F 0.7718(2) 0.5173(3) 0.23249(7) 0.0337(8) Uani 1 1 d . . . . .
S26 S 0.47554(9) 0.27844(9) 0.08181(3) 0.0256(3) Uani 1 1 d . . . . .
O4 O 0.4785(3) 0.3515(3) 0.06277(9) 0.0313(10) Uani 1 1 d . . . . .
O5 O 0.5453(3) 0.2772(3) 0.10482(10) 0.0332(10) Uani 1 1 d . . . . .
O6 O 0.3921(3) 0.2619(3) 0.08977(10) 0.0339(10) Uani 1 1 d . . . . .
C2 C 0.4960(5) 0.1824(5) 0.06150(16) 0.0415(17) Uani 1 1 d . . . . .
F4 F 0.4901(3) 0.1075(3) 0.07571(10) 0.0503(11) Uani 1 1 d . . . . .
F5 F 0.5746(4) 0.1870(3) 0.05441(13) 0.0780(18) Uani 1 1 d . . . . .
F6 F 0.4413(4) 0.1766(3) 0.03826(10) 0.0786(18) Uani 1 1 d . . . . .
S27 S 0.42833(11) 0.74366(10) 0.07614(4) 0.0332(4) Uani 1 1 d . . . . .
O7 O 0.3454(3) 0.7471(3) 0.08536(10) 0.0357(10) Uani 1 1 d . . . . .
O8 O 0.4416(3) 0.6674(3) 0.05907(10) 0.0379(11) Uani 1 1 d . . . . .
O9 O 0.4992(3) 0.7622(4) 0.09792(15) 0.074(2) Uani 1 1 d . . . . .
C3 C 0.4237(6) 0.8349(6) 0.0512(2) 0.060(2) Uani 1 1 d . U . . .
F7 F 0.4331(4) 0.9113(3) 0.06533(16) 0.0859(18) Uani 1 1 d . U . . .
F8 F 0.4708(6) 0.8232(6) 0.0296(2) 0.052(2) Uani 0.590(15) 1 d . U P A 1
F81 F 0.5118(11) 0.8335(9) 0.0473(4) 0.074(4) Uani 0.410(15) 1 d . U P A 2
F9 F 0.3501(5) 0.8360(4) 0.03460(12) 0.0844(18) Uani 1 1 d . U . . .
S28 S 0.17549(11) 0.48834(13) 0.15767(6) 0.0578(6) Uani 1 1 d . . . . .
O10 O 0.1942(3) 0.4138(4) 0.14085(15) 0.0610(17) Uani 1 1 d . . . . .
O11 O 0.2301(4) 0.4923(4) 0.18433(16) 0.075(2) Uani 1 1 d . . . . .
O12 O 0.1641(4) 0.5693(4) 0.14280(19) 0.090(3) Uani 1 1 d . U . . .
C4 C 0.0699(5) 0.4586(7) 0.1659(2) 0.063(3) Uani 1 1 d . . . . .
F10 F 0.0696(3) 0.3771(4) 0.17537(12) 0.0679(15) Uani 1 1 d . . . . .
F11 F 0.0471(4) 0.5118(5) 0.18519(15) 0.096(2) Uani 1 1 d . U . . .
F12 F 0.0095(3) 0.4655(3) 0.14314(11) 0.0582(13) Uani 1 1 d . . . . .
S29 S 0.91363(8) 0.51165(9) 0.05971(3) 0.0195(2) Uani 1 1 d . . . . .
O13 O 0.9785(2) 0.5795(2) 0.05933(9) 0.0254(9) Uani 1 1 d . . . . .
O14 O 0.9413(3) 0.4241(3) 0.05304(9) 0.0287(9) Uani 1 1 d . . . . .
O15 O 0.8636(3) 0.5168(3) 0.08245(9) 0.0274(9) Uani 1 1 d . . . . .
C5 C 0.8343(4) 0.5385(4) 0.02957(14) 0.0319(14) Uani 1 1 d . . . . .
F13 F 0.8011(2) 0.6188(3) 0.03164(9) 0.0395(9) Uani 1 1 d . . . . .
F14 F 0.8725(3) 0.5365(3) 0.00604(7) 0.0407(9) Uani 1 1 d . . . . .
F15 F 0.7699(3) 0.4807(3) 0.02644(9) 0.0452(10) Uani 1 1 d . . . . .
S30 S 0.43408(8) 0.00503(9) 0.20254(3) 0.0232(3) Uani 1 1 d . . . . .
O16 O 0.4665(3) 0.0035(3) 0.17625(8) 0.0263(9) Uani 1 1 d . . . . .
O17 O 0.3986(3) 0.0888(3) 0.20982(11) 0.0371(11) Uani 1 1 d . . . . .
O18 O 0.3849(3) -0.0716(3) 0.20791(11) 0.0378(11) Uani 1 1 d . . . . .
C6 C 0.5313(4) -0.0041(4) 0.22793(12) 0.0255(12) Uani 1 1 d . . . . .
F16 F 0.5821(2) 0.0665(2) 0.22660(8) 0.0327(8) Uani 1 1 d . . . . .
F17 F 0.5767(2) -0.0758(2) 0.22291(7) 0.0310(8) Uani 1 1 d . . . . .
F18 F 0.5142(3) -0.0099(3) 0.25412(8) 0.0447(10) Uani 1 1 d . . . . .
C81 C 0.9621(5) 0.7301(5) 0.99570(15) 0.0407(16) Uani 1 1 d . U . . .
C82 C 1.0483(5) 0.6946(5) 1.00557(17) 0.0482(19) Uani 1 1 d . U . . .
N1 N 0.8944(5) 0.7571(6) 0.98801(15) 0.0600(19) Uani 1 1 d . U . . .
C91 C 0.5342(7) 0.3806(8) 0.0027(2) 0.094(4) Uani 1 1 d D U . . .
C92 C 0.6183(7) 0.3392(7) 0.0094(2) 0.084(3) Uani 1 1 d D U . . .
N2 N 0.6866(7) 0.3047(7) 0.0131(2) 0.109(4) Uani 1 1 d D U . . .
C101 C 0.3193(10) 0.8612(11) 0.2611(3) 0.123(5) Uani 1 1 d D U . . .
C102 C 0.2644(9) 0.7858(9) 0.2518(3) 0.104(4) Uani 1 1 d D U . . .
N3 N 0.2104(8) 0.7325(10) 0.2443(3) 0.133(4) Uani 1 1 d D U . . .
O1S O 0.2251(7) 0.5577(9) 0.2436(2) 0.144(4) Uani 1 1 d . U . . .

loop_
_atom_site_aniso_label
_atom_site_aniso_U_11
_atom_site_aniso_U_22
_atom_site_aniso_U_33
_atom_site_aniso_U_23
_atom_site_aniso_U_13
_atom_site_aniso_U_12
Ag1 0.01597(17) 0.01285(17) 0.02117(19) 0.00104(14) 0.00031(14) -0.00030(13)
Ag2 0.01716(17) 0.01362(17) 0.01785(18) 0.00035(14) -0.00161(14) -0.00136(13)
Ag3 0.01588(17) 0.01404(17) 0.01678(18) -0.00054(14) 0.00095(14) 0.00042(13)
Ag4 0.01474(16) 0.01265(16) 0.01855(18) -0.00112(14) 0.00212(14) -0.00045(13)
Ag5 0.01754(17) 0.01499(17) 0.01795(18) -0.00089(14) 0.00120(14) -0.00049(14)
Ag6 0.01583(17) 0.01449(17) 0.01772(18) 0.00032(14) 0.00097(14) -0.00123(13)
S1 0.0340(7) 0.0153(6) 0.0257(7) -0.0030(5) 0.0104(6) -0.0010(5)
S2 0.0219(6) 0.0157(6) 0.0264(7) -0.0027(5) 0.0015(5) -0.0034(5)
S3 0.0218(7) 0.0156(6) 0.0349(8) -0.0026(6) -0.0027(6) 0.0034(5)
C11 0.028(3) 0.018(3) 0.024(3) -0.006(2) -0.001(2) -0.002(2)
C12 0.030(3) 0.015(2) 0.025(3) 0.001(2) -0.002(2) -0.003(2)
C13 0.025(3) 0.020(3) 0.043(4) -0.002(3) 0.011(3) 0.004(2)
S4 0.0314(7) 0.0181(6) 0.0217(7) 0.0036(5) 0.0094(6) 0.0048(5)
S5 0.0224(6) 0.0178(6) 0.0228(7) 0.0040(5) 0.0050(5) 0.0045(5)
S6 0.0232(6) 0.0156(6) 0.0279(7) 0.0025(5) 0.0030(5) -0.0016(5)
C14 0.031(3) 0.025(3) 0.015(3) 0.003(2) 0.001(2) 0.004(2)
C15 0.026(3) 0.014(2) 0.026(3) 0.002(2) 0.005(2) 0.003(2)
C16 0.025(3) 0.020(3) 0.033(3) 0.006(2) 0.013(2) 0.001(2)
S7 0.0179(6) 0.0201(6) 0.0301(7) -0.0016(5) 0.0002(5) -0.0055(5)
S8 0.0166(6) 0.0226(6) 0.0285(7) 0.0011(5) 0.0030(5) 0.0007(5)
S9 0.0168(6) 0.0329(7) 0.0214(6) -0.0010(6) 0.0030(5) -0.0077(5)
C17 0.017(2) 0.031(3) 0.032(3) 0.011(3) 0.004(2) -0.008(2)
C18 0.020(3) 0.024(3) 0.031(3) -0.001(2) -0.006(2) -0.001(2)
C19 0.018(3) 0.032(3) 0.030(3) -0.009(2) 0.007(2) -0.003(2)
S10 0.0207(6) 0.0215(7) 0.0304(8) 0.0011(6) -0.0049(5) 0.0031(5)
S11 0.0173(6) 0.0210(6) 0.0301(7) -0.0031(5) -0.0038(5) -0.0012(5)
S12 0.0217(7) 0.0486(9) 0.0189(7) -0.0022(6) -0.0003(5) -0.0016(6)
C20 0.013(2) 0.024(3) 0.038(3) -0.003(2) -0.002(2) 0.001(2)
C21 0.022(3) 0.041(4) 0.030(3) -0.014(3) -0.006(2) 0.002(3)
C22 0.027(3) 0.038(4) 0.029(3) 0.012(3) -0.006(2) 0.000(3)
C41 0.021(2) 0.019(2) 0.020(3) -0.001(2) 0.000(2) 0.000(2)
C42 0.027(3) 0.019(3) 0.028(3) -0.008(2) 0.001(2) 0.002(2)
C43 0.063(5) 0.068(6) 0.038(4) -0.030(4) -0.027(4) 0.035(4)
C44 0.106(7) 0.128(8) 0.044(5) -0.014(5) -0.001(5) 0.054(6)
C45 0.071(6) 0.071(6) 0.054(5) -0.028(5) -0.040(5) 0.038(5)
C46 0.079(6) 0.064(5) 0.115(7) -0.048(5) -0.046(5) 0.024(5)
C51 0.017(2) 0.017(2) 0.025(3) -0.001(2) 0.004(2) -0.0011(19)
C52 0.024(3) 0.011(2) 0.023(3) -0.0026(19) -0.002(2) -0.0009(19)
C53 0.017(2) 0.021(3) 0.034(3) 0.000(2) 0.007(2) -0.001(2)
C54 0.026(3) 0.037(4) 0.062(5) 0.012(3) 0.020(3) 0.000(3)
C55 0.018(3) 0.046(4) 0.058(5) 0.012(4) 0.004(3) 0.000(3)
C56 0.046(4) 0.052(5) 0.061(5) -0.028(4) 0.028(4) -0.018(4)
C61 0.020(2) 0.017(2) 0.022(3) 0.001(2) -0.001(2) -0.004(2)
C62 0.021(3) 0.017(3) 0.028(3) 0.000(2) -0.009(2) -0.004(2)
C63 0.046(4) 0.022(3) 0.021(3) 0.008(2) -0.007(3) -0.007(3)
C64 0.140(9) 0.033(4) 0.024(4) 0.007(3) 0.022(5) 0.010(5)
C65 0.064(5) 0.033(4) 0.098(7) 0.036(5) -0.046(5) -0.013(4)
C66 0.033(3) 0.019(3) 0.034(3) 0.005(2) 0.006(3) -0.005(2)
C71 0.012(2) 0.020(2) 0.019(3) 0.001(2) -0.0005(19) -0.0021(18)
C72 0.013(2) 0.019(2) 0.023(3) 0.002(2) -0.0001(19) -0.0017(19)
C73 0.015(2) 0.015(2) 0.026(3) -0.004(2) 0.002(2) 0.0012(18)
C74 0.029(3) 0.023(3) 0.031(3) -0.004(2) 0.011(2) 0.000(2)
C75 0.026(3) 0.030(3) 0.028(3) -0.010(2) 0.000(2) 0.006(2)
C76 0.031(3) 0.019(3) 0.030(3) -0.002(2) 0.007(2) 0.001(2)
Ag7 0.01549(17) 0.01425(17) 0.0229(2) 0.00028(15) 0.00050(14) 0.00114(14)
Ag8 0.01592(18) 0.01626(18) 0.0361(2) -0.00129(17) -0.00129(16) -0.00204(14)
Ag9 0.01769(19) 0.01671(19) 0.0416(3) -0.00498(18) -0.00453(17) 0.00258(15)
Ag10 0.01746(18) 0.01388(17) 0.0255(2) -0.00219(15) 0.00018(15) -0.00053(14)
Ag11 0.02022(19) 0.01686(18) 0.0234(2) -0.00091(15) -0.00387(15) 0.00001(15)
Ag12 0.01871(19) 0.01819(19) 0.0319(2) -0.00271(17) 0.00560(16) -0.00029(15)
S13 0.0210(6) 0.0197(6) 0.0303(8) 0.0051(5) -0.0017(5) 0.0000(5)
S14 0.0332(8) 0.0271(7) 0.0293(8) -0.0004(6) 0.0082(6) -0.0081(6)
S15 0.0225(7) 0.0195(6) 0.0376(8) -0.0012(6) 0.0012(6) -0.0046(5)
C23 0.032(3) 0.029(3) 0.028(3) 0.005(2) 0.001(3) -0.007(2)
C24 0.031(3) 0.025(3) 0.041(4) 0.000(3) 0.013(3) -0.008(2)
C25 0.028(3) 0.016(3) 0.035(3) 0.002(2) -0.001(2) -0.001(2)
S16 0.0240(7) 0.0187(7) 0.0770(13) -0.0090(8) -0.0228(8) 0.0066(6)
S17 0.0203(7) 0.0179(7) 0.0592(11) -0.0057(7) -0.0130(7) 0.0012(5)
S18 0.0408(9) 0.0214(7) 0.0358(9) -0.0003(6) -0.0182(7) 0.0022(6)
C26 0.020(3) 0.025(3) 0.077(5) -0.012(3) -0.017(3) 0.006(2)
C27 0.037(3) 0.020(3) 0.042(4) -0.004(3) -0.018(3) 0.004(2)
C28 0.043(4) 0.028(3) 0.053(5) 0.002(3) -0.027(3) 0.003(3)
S19 0.0174(6) 0.0153(6) 0.0201(6) -0.0009(5) 0.0008(5) 0.0014(5)
S20 0.0236(6) 0.0227(7) 0.0207(6) 0.0028(5) -0.0003(5) 0.0007(5)
S21 0.0187(6) 0.0150(6) 0.0275(7) -0.0008(5) 0.0017(5) -0.0011(5)
C29 0.015(2) 0.023(3) 0.028(3) -0.002(2) 0.003(2) 0.000(2)
C30 0.027(3) 0.022(3) 0.030(3) 0.003(2) 0.001(2) -0.001(2)
C31 0.014(2) 0.024(3) 0.017(2) -0.004(2) 0.0015(19) -0.0061(19)
S22 0.0164(6) 0.0162(6) 0.0410(9) -0.0074(6) -0.0022(6) -0.0010(5)
S23 0.0219(7) 0.0254(7) 0.0391(9) -0.0083(6) 0.0053(6) 0.0022(6)
S24 0.0173(6) 0.0189(6) 0.0466(9) -0.0080(6) -0.0026(6) 0.0029(5)
C32 0.024(3) 0.022(3) 0.038(3) -0.010(3) 0.000(2) 0.002(2)
C33 0.020(3) 0.028(3) 0.055(4) -0.007(3) 0.009(3) 0.008(2)
C34 0.020(3) 0.017(3) 0.043(4) -0.008(2) -0.004(2) 0.002(2)
S25 0.0175(6) 0.0247(7) 0.0192(6) -0.0003(5) -0.0005(5) 0.0005(5)
O1 0.0192(19) 0.033(2) 0.028(2) -0.0032(18) 0.0014(16) 0.0005(16)
O2 0.029(2) 0.028(2) 0.035(2) 0.0087(19) 0.0059(18) 0.0029(18)
O3 0.024(2) 0.032(2) 0.0189(19) -0.0063(16) -0.0019(16) 0.0019(17)
C1 0.026(3) 0.022(3) 0.021(3) -0.004(2) -0.001(2) 0.000(2)
F1 0.048(2) 0.034(2) 0.029(2) -0.0140(16) -0.0033(17) 0.0052(17)
F2 0.047(2) 0.0286(19) 0.0224(18) 0.0054(14) 0.0006(16) 0.0002(16)
F3 0.0191(16) 0.051(2) 0.0292(19) -0.0011(17) -0.0034(14) 0.0008(16)
S26 0.0255(7) 0.0179(6) 0.0316(8) -0.0044(6) -0.0013(6) 0.0006(5)
O4 0.037(2) 0.021(2) 0.035(2) 0.0025(18) 0.0001(19) 0.0011(18)
O5 0.030(2) 0.029(2) 0.038(3) -0.0029(19) -0.0042(19) -0.0026(18)
O6 0.027(2) 0.032(2) 0.042(3) 0.005(2) 0.0026(19) 0.0046(18)
C2 0.059(5) 0.029(3) 0.039(4) -0.010(3) 0.015(3) -0.001(3)
F4 0.069(3) 0.0228(19) 0.057(3) -0.0070(19) 0.003(2) 0.002(2)
F5 0.095(4) 0.047(3) 0.105(5) -0.019(3) 0.061(4) 0.007(3)
F6 0.144(6) 0.046(3) 0.036(3) -0.014(2) -0.018(3) -0.011(3)
S27 0.0342(8) 0.0213(7) 0.0401(9) -0.0026(6) -0.0082(7) 0.0037(6)
O7 0.045(3) 0.029(2) 0.032(2) 0.0019(19) 0.000(2) -0.007(2)
O8 0.054(3) 0.023(2) 0.032(2) -0.0024(19) -0.008(2) 0.007(2)
O9 0.033(3) 0.085(5) 0.093(5) -0.055(4) -0.028(3) 0.023(3)
C3 0.058(4) 0.043(3) 0.088(4) 0.001(3) 0.039(3) -0.003(3)
F7 0.065(3) 0.032(2) 0.166(5) -0.009(3) 0.036(3) -0.009(2)
F8 0.051(3) 0.052(3) 0.054(3) 0.0026(18) 0.0117(19) 0.0005(18)
F81 0.070(7) 0.053(6) 0.112(9) 0.006(7) 0.057(7) 0.000(6)
F9 0.132(5) 0.064(3) 0.060(3) 0.023(3) 0.021(3) 0.039(3)
S28 0.0218(8) 0.0350(10) 0.115(2) -0.0065(11) 0.0045(10) -0.0046(7)
O10 0.035(3) 0.052(3) 0.102(5) 0.006(3) 0.032(3) 0.009(3)
O11 0.034(3) 0.055(4) 0.127(6) -0.023(4) -0.025(3) -0.009(3)
O12 0.062(4) 0.037(3) 0.161(7) 0.009(4) -0.019(4) -0.018(3)
C4 0.024(4) 0.084(7) 0.081(6) -0.055(6) 0.003(4) 0.014(4)
F10 0.049(3) 0.086(4) 0.072(4) 0.001(3) 0.018(3) -0.013(3)
F11 0.091(3) 0.101(3) 0.098(3) -0.0184(18) 0.0158(18) 0.0079(18)
F12 0.026(2) 0.065(3) 0.081(4) -0.014(3) 0.000(2) 0.005(2)
S29 0.0204(6) 0.0164(6) 0.0213(6) 0.0008(5) 0.0016(5) 0.0006(5)
O13 0.0183(18) 0.0167(18) 0.041(2) 0.0018(17) 0.0051(17) -0.0017(15)
O14 0.038(2) 0.0145(18) 0.033(2) 0.0034(17) 0.0036(19) 0.0069(17)
O15 0.030(2) 0.027(2) 0.027(2) -0.0022(17) 0.0100(17) -0.0012(17)
C5 0.030(3) 0.029(3) 0.035(3) 0.001(3) -0.004(3) -0.005(2)
F13 0.035(2) 0.033(2) 0.047(2) 0.0043(18) -0.0080(17) 0.0153(16)
F14 0.057(3) 0.043(2) 0.0198(18) 0.0026(16) -0.0025(17) -0.0061(19)
F15 0.038(2) 0.047(2) 0.044(2) 0.0005(19) -0.0138(18) -0.0193(19)
S30 0.0172(6) 0.0144(6) 0.0379(8) -0.0015(5) 0.0040(5) -0.0005(5)
O16 0.028(2) 0.026(2) 0.023(2) 0.0021(16) -0.0053(16) -0.0066(17)
O17 0.025(2) 0.018(2) 0.068(3) -0.007(2) 0.007(2) 0.0053(17)
O18 0.030(2) 0.023(2) 0.065(3) -0.007(2) 0.021(2) -0.0071(18)
C6 0.033(3) 0.024(3) 0.019(3) 0.000(2) 0.006(2) 0.006(2)
F16 0.0262(18) 0.0326(19) 0.036(2) -0.0053(16) -0.0084(15) -0.0047(15)
F17 0.039(2) 0.0301(18) 0.0237(18) 0.0036(14) 0.0037(15) 0.0154(15)
F18 0.071(3) 0.045(2) 0.0205(18) 0.0013(17) 0.0158(19) 0.014(2)
C81 0.053(4) 0.043(4) 0.030(3) 0.005(3) 0.017(3) -0.002(3)
C82 0.053(4) 0.052(4) 0.042(4) 0.006(3) 0.015(3) 0.013(4)
N1 0.055(4) 0.080(5) 0.046(4) 0.015(4) 0.010(3) 0.003(4)
C91 0.136(9) 0.099(8) 0.045(5) 0.005(5) 0.008(6) 0.003(7)
C92 0.116(7) 0.070(6) 0.059(5) 0.004(4) -0.011(5) -0.032(5)
N2 0.114(7) 0.081(6) 0.116(7) 0.021(5) -0.040(6) -0.034(5)
C101 0.119(9) 0.175(11) 0.079(8) 0.015(8) 0.027(7) -0.029(9)
C102 0.102(7) 0.141(8) 0.076(6) 0.024(6) 0.035(6) 0.039(6)
N3 0.117(9) 0.197(11) 0.089(7) -0.016(8) 0.033(7) 0.000(8)
O1S 0.116(6) 0.197(8) 0.116(7) 0.035(6) 0.006(5) -0.021(6)

loop_
_atom_type_symbol
_atom_type_description
_atom_type_scat_dispersion_real
_atom_type_scat_dispersion_imag
_atom_type_scat_source
C C 0.0033 0.0016 'International Tables Vol C Tables 4.2.6.8 and 6.1.1.4'
H H 0.0000 0.0000 'International Tables Vol C Tables 4.2.6.8 and 6.1.1.4'
N N 0.0061 0.0033 'International Tables Vol C Tables 4.2.6.8 and 6.1.1.4'
O O 0.0106 0.0060 'International Tables Vol C Tables 4.2.6.8 and 6.1.1.4'
F F 0.0171 0.0103 'International Tables Vol C Tables 4.2.6.8 and 6.1.1.4'
S S 0.1246 0.1234 'International Tables Vol C Tables 4.2.6.8 and 6.1.1.4'
Ag Ag -0.8971 1.1015 'International Tables Vol C Tables 4.2.6.8 and 6.1.1.4'

loop_
_geom_angle_atom_site_label_1
_geom_angle_atom_site_label_2
_geom_angle_atom_site_label_3
_geom_angle
_geom_angle_site_symmetry_1
_geom_angle_site_symmetry_3
_geom_angle_publ_flag
C51 Ag1 C61 156.25(19) . . ?
C51 Ag1 S3 102.35(14) . . ?
C61 Ag1 S3 93.07(14) . . ?
C51 Ag1 S10 96.63(14) . . ?
C61 Ag1 S10 98.51(14) . . ?
S3 Ag1 S10 99.58(5) . . ?
C51 Ag1 Ag6 110.84(13) . . ?
C61 Ag1 Ag6 49.83(13) . . ?
S3 Ag1 Ag6 142.03(4) . . ?
S10 Ag1 Ag6 94.51(4) . . ?
C51 Ag1 Ag4 51.47(13) . . ?
C61 Ag1 Ag4 109.27(13) . . ?
S3 Ag1 Ag4 152.24(4) . . ?
S10 Ag1 Ag4 93.35(3) . . ?
Ag6 Ag1 Ag4 59.895(13) . . ?
C51 Ag1 Ag2 110.11(13) . . ?
C61 Ag1 Ag2 50.71(13) . . ?
S3 Ag1 Ag2 91.89(3) . . ?
S10 Ag1 Ag2 147.91(4) . . ?
Ag6 Ag1 Ag2 60.051(13) . . ?
Ag4 Ag1 Ag2 89.950(15) . . ?
C51 Ag1 Ag5 50.11(13) . . ?
C61 Ag1 Ag5 110.42(13) . . ?
S3 Ag1 Ag5 97.65(4) . . ?
S10 Ag1 Ag5 145.29(4) . . ?
Ag6 Ag1 Ag5 90.062(15) . . ?
Ag4 Ag1 Ag5 59.717(13) . . ?
Ag2 Ag1 Ag5 60.353(13) . . ?
C61 Ag2 C41 157.01(18) . . ?
C61 Ag2 S2 96.46(14) . . ?
C41 Ag2 S2 96.61(14) . . ?
C61 Ag2 S7 99.13(14) . . ?
C41 Ag2 S7 96.59(14) . . ?
S2 Ag2 S7 101.86(4) . . ?
C61 Ag2 Ag3 110.18(13) . . ?
C41 Ag2 Ag3 52.22(13) . . ?
S2 Ag2 Ag3 147.30(4) . . ?
S7 Ag2 Ag3 92.55(3) . . ?
C61 Ag2 Ag6 49.80(13) . . ?
C41 Ag2 Ag6 112.03(13) . . ?
S2 Ag2 Ag6 144.31(3) . . ?
S7 Ag2 Ag6 95.74(3) . . ?
Ag3 Ag2 Ag6 60.666(13) . . ?
C61 Ag2 Ag1 51.50(13) . . ?
C41 Ag2 Ag1 109.28(13) . . ?
S2 Ag2 Ag1 91.60(3) . . ?
S7 Ag2 Ag1 149.27(4) . . ?
Ag3 Ag2 Ag1 90.561(15) . . ?
Ag6 Ag2 Ag1 59.714(13) . . ?
C61 Ag2 Ag5 110.75(13) . . ?
C41 Ag2 Ag5 49.56(13) . . ?
S2 Ag2 Ag5 93.54(3) . . ?
S7 Ag2 Ag5 144.53(4) . . ?
Ag3 Ag2 Ag5 59.922(13) . . ?
Ag6 Ag2 Ag5 89.606(15) . . ?
Ag1 Ag2 Ag5 59.897(13) . . ?
C41 Ag3 C71 155.44(18) . . ?
C41 Ag3 S5 100.29(14) . . ?
C71 Ag3 S5 95.20(13) . . ?
C41 Ag3 S8 96.37(14) . . ?
C71 Ag3 S8 99.34(13) . . ?
S5 Ag3 S8 100.77(4) . . ?
C41 Ag3 Ag2 51.36(13) . . ?
C71 Ag3 Ag2 109.13(13) . . ?
S5 Ag3 Ag2 150.40(4) . . ?
S8 Ag3 Ag2 91.89(3) . . ?
C41 Ag3 Ag5 49.82(13) . . ?
C71 Ag3 Ag5 109.99(12) . . ?
S5 Ag3 Ag5 95.62(3) . . ?
S8 Ag3 Ag5 144.81(3) . . ?
Ag2 Ag3 Ag5 60.796(13) . . ?
C41 Ag3 Ag6 110.55(13) . . ?
C71 Ag3 Ag6 49.41(13) . . ?
S5 Ag3 Ag6 143.34(4) . . ?
S8 Ag3 Ag6 95.16(3) . . ?
Ag2 Ag3 Ag6 60.026(13) . . ?
Ag5 Ag3 Ag6 89.738(15) . . ?
C41 Ag3 Ag4 108.85(13) . . ?
C71 Ag3 Ag4 51.04(12) . . ?
S5 Ag3 Ag4 92.79(3) . . ?
S8 Ag3 Ag4 148.72(4) . . ?
Ag2 Ag3 Ag4 89.832(14) . . ?
Ag5 Ag3 Ag4 59.485(13) . . ?
Ag6 Ag3 Ag4 59.211(13) . . ?
C51 Ag4 C71 156.13(18) . . ?
C51 Ag4 S6 100.41(14) . . ?
C71 Ag4 S6 94.85(13) . . ?
C51 Ag4 S11 93.73(14) . . ?
C71 Ag4 S11 100.32(13) . . ?
S6 Ag4 S11 103.91(5) . . ?
C51 Ag4 Ag6 110.11(13) . . ?
C71 Ag4 Ag6 49.96(13) . . ?
S6 Ag4 Ag6 143.10(3) . . ?
S11 Ag4 Ag6 94.50(4) . . ?
C51 Ag4 Ag5 50.27(13) . . ?
C71 Ag4 Ag5 110.87(12) . . ?
S6 Ag4 Ag5 93.62(3) . . ?
S11 Ag4 Ag5 142.67(3) . . ?
Ag6 Ag4 Ag5 90.422(15) . . ?
C51 Ag4 Ag1 50.72(13) . . ?
C71 Ag4 Ag1 109.49(13) . . ?
S6 Ag4 Ag1 148.99(4) . . ?
S11 Ag4 Ag1 90.67(3) . . ?
Ag6 Ag4 Ag1 59.903(13) . . ?
Ag5 Ag4 Ag1 60.328(13) . . ?
C51 Ag4 Ag3 109.42(13) . . ?
C71 Ag4 Ag3 51.73(12) . . ?
S6 Ag4 Ag3 90.78(3) . . ?
S11 Ag4 Ag3 149.97(4) . . ?
Ag6 Ag4 Ag3 60.177(13) . . ?
Ag5 Ag4 Ag3 59.683(13) . . ?
Ag1 Ag4 Ag3 89.655(14) . . ?
C41 Ag5 C51 158.71(19) . . ?
C41 Ag5 S4 94.99(14) . . ?
C51 Ag5 S4 98.93(14) . . ?
C41 Ag5 S1 97.56(14) . . ?
C51 Ag5 S1 91.66(14) . . ?
S4 Ag5 S1 113.28(4) . . ?
C41 Ag5 Ag4 112.54(14) . . ?
C51 Ag5 Ag4 51.70(13) . . ?
S4 Ag5 Ag4 90.22(3) . . ?
S1 Ag5 Ag4 140.17(4) . . ?
C41 Ag5 Ag3 52.20(14) . . ?
C51 Ag5 Ag3 111.97(13) . . ?
S4 Ag5 Ag3 88.44(3) . . ?
S1 Ag5 Ag3 145.45(3) . . ?
Ag4 Ag5 Ag3 60.832(13) . . ?
C41 Ag5 Ag1 110.62(14) . . ?
C51 Ag5 Ag1 50.78(14) . . ?
S4 Ag5 Ag1 146.05(4) . . ?
S1 Ag5 Ag1 85.85(3) . . ?
Ag4 Ag5 Ag1 59.955(13) . . ?
Ag3 Ag5 Ag1 90.099(15) . . ?
C41 Ag5 Ag2 51.06(14) . . ?
C51 Ag5 Ag2 110.18(14) . . ?
S4 Ag5 Ag2 142.46(3) . . ?
S1 Ag5 Ag2 89.62(3) . . ?
Ag4 Ag5 Ag2 89.739(15) . . ?
Ag3 Ag5 Ag2 59.282(13) . . ?
Ag1 Ag5 Ag2 59.750(13) . . ?
C61 Ag6 C71 159.31(19) . . ?
C61 Ag6 S9 94.82(14) . . ?
C71 Ag6 S9 95.48(13) . . ?
C61 Ag6 S12 96.60(14) . . ?
C71 Ag6 S12 96.17(13) . . ?
S9 Ag6 S12 111.74(5) . . ?
C61 Ag6 Ag4 111.72(14) . . ?
C71 Ag6 Ag4 52.23(13) . . ?
S9 Ag6 Ag4 144.17(4) . . ?
S12 Ag6 Ag4 89.41(4) . . ?
C61 Ag6 Ag1 51.99(14) . . ?
C71 Ag6 Ag1 112.03(13) . . ?
S9 Ag6 Ag1 143.54(4) . . ?
S12 Ag6 Ag1 89.35(4) . . ?
Ag4 Ag6 Ag1 60.203(13) . . ?
C61 Ag6 Ag2 51.16(14) . . ?
C71 Ag6 Ag2 111.33(13) . . ?
S9 Ag6 Ag2 88.20(3) . . ?
S12 Ag6 Ag2 144.53(4) . . ?
Ag4 Ag6 Ag2 90.234(15) . . ?
Ag1 Ag6 Ag2 60.235(13) . . ?
C61 Ag6 Ag3 110.17(14) . . ?
C71 Ag6 Ag3 52.34(13) . . ?
S9 Ag6 Ag3 88.36(3) . . ?
S12 Ag6 Ag3 145.20(4) . . ?
Ag4 Ag6 Ag3 60.612(13) . . ?
Ag1 Ag6 Ag3 90.075(15) . . ?
Ag2 Ag6 Ag3 59.308(13) . . ?
C13 S1 C11 98.8(3) . . ?
C13 S1 Ag5 114.1(2) . . ?
C11 S1 Ag5 107.04(19) . . ?
C12 S2 C11 101.0(3) . . ?
C12 S2 Ag2 108.04(19) . . ?
C11 S2 Ag2 109.63(18) . . ?
C13 S3 C12 100.2(3) . . ?
C13 S3 Ag1 106.24(19) . . ?
C12 S3 Ag1 109.2(2) . . ?
S2 C11 S1 117.1(3) . . ?
S2 C12 S3 116.8(3) . . ?
S1 C13 S3 116.5(3) . . ?
C14 S4 C16 99.1(3) . . ?
C14 S4 Ag5 110.72(19) . . ?
C16 S4 Ag5 108.93(19) . . ?
C15 S5 C14 101.0(3) . . ?
C15 S5 Ag3 106.94(18) . . ?
C14 S5 Ag3 107.50(19) . . ?
C16 S6 C15 101.0(3) . . ?
C16 S6 Ag4 109.42(19) . . ?
C15 S6 Ag4 107.77(18) . . ?
S5 C14 S4 117.3(3) . . ?
S5 C15 S6 117.9(3) . . ?
S6 C16 S4 116.7(3) . . ?
C17 S7 C18 100.8(3) . . ?
C17 S7 Ag2 105.78(18) . . ?
C18 S7 Ag2 108.9(2) . . ?
C19 S8 C18 100.2(3) . . ?
C19 S8 Ag3 106.38(19) . . ?
C18 S8 Ag3 109.4(2) . . ?
C19 S9 C17 99.5(3) . . ?
C19 S9 Ag6 110.66(19) . . ?
C17 S9 Ag6 110.5(2) . . ?
S7 C17 S9 117.2(3) . . ?
S8 C18 S7 116.9(3) . . ?
S8 C19 S9 117.9(3) . . ?
C22 S10 C20 100.8(3) . . ?
C22 S10 Ag1 109.4(2) . . ?
C20 S10 Ag1 107.0(2) . . ?
C21 S11 C20 99.9(3) . . ?
C21 S11 Ag4 108.46(19) . . ?
C20 S11 Ag4 109.25(19) . . ?
C21 S12 C22 98.7(3) . . ?
C21 S12 Ag6 110.6(2) . . ?
C22 S12 Ag6 109.6(2) . . ?
S11 C20 S10 116.9(3) . . ?
S12 C21 S11 116.9(3) . . ?
S10 C22 S12 116.5(3) . . ?
C42 C41 Ag5 126.1(5) . . ?
C42 C41 Ag2 131.2(5) . . ?
Ag5 C41 Ag2 79.38(17) . . ?
C42 C41 Ag3 142.5(5) . . ?
Ag5 C41 Ag3 77.98(16) . . ?
Ag2 C41 Ag3 76.42(16) . . ?
C41 C42 C43 179.3(8) . . ?
C42 C43 C44 110.2(8) . . ?
C42 C43 C46 109.2(7) . . ?
C44 C43 C46 108.1(8) . . ?
C42 C43 C45 109.7(6) . . ?
C44 C43 C45 110.7(8) . . ?
C46 C43 C45 108.9(8) . . ?
C52 C51 Ag5 124.5(4) . . ?
C52 C51 Ag1 136.7(4) . . ?
Ag5 C51 Ag1 79.11(16) . . ?
C52 C51 Ag4 137.4(4) . . ?
Ag5 C51 Ag4 78.03(16) . . ?
Ag1 C51 Ag4 77.82(16) . . ?
C51 C52 C53 179.6(7) . . ?
C52 C53 C54 109.2(5) . . ?
C52 C53 C56 110.9(5) . . ?
C54 C53 C56 109.2(6) . . ?
C52 C53 C55 108.9(5) . . ?
C54 C53 C55 109.2(5) . . ?
C56 C53 C55 109.4(6) . . ?
C62 C61 Ag6 130.7(5) . . ?
C62 C61 Ag2 135.8(4) . . ?
Ag6 C61 Ag2 79.04(17) . . ?
C62 C61 Ag1 132.9(4) . . ?
Ag6 C61 Ag1 78.19(16) . . ?
Ag2 C61 Ag1 77.79(17) . . ?
C61 C62 C63 179.1(6) . . ?
C62 C63 C66 109.6(5) . . ?
C62 C63 C65 108.2(6) . . ?
C66 C63 C65 109.0(6) . . ?
C62 C63 C64 110.4(6) . . ?
C66 C63 C64 109.2(6) . . ?
C65 C63 C64 110.4(7) . . ?
C72 C71 Ag6 127.2(4) . . ?
C72 C71 Ag4 134.5(4) . . ?
Ag6 C71 Ag4 77.81(16) . . ?
C72 C71 Ag3 138.5(4) . . ?
Ag6 C71 Ag3 78.25(16) . . ?
Ag4 C71 Ag3 77.22(16) . . ?
C71 C72 C73 178.2(6) . . ?
C72 C73 C75 110.0(4) . . ?
C72 C73 C76 108.6(5) . . ?
C75 C73 C76 109.8(5) . . ?
C72 C73 C74 110.4(4) . . ?
C75 C73 C74 108.8(5) . . ?
C76 C73 C74 109.3(4) . . ?
S13 Ag7 S19 103.02(4) . . ?
S13 Ag7 Ag8 91.59(3) . . ?
S19 Ag7 Ag8 144.81(3) . . ?
S13 Ag7 Ag10 147.87(4) . . ?
S19 Ag7 Ag10 93.99(3) . . ?
Ag8 Ag7 Ag10 89.770(16) . . ?
S13 Ag7 Ag11 144.41(4) . . ?
S19 Ag7 Ag11 92.10(3) . . ?
Ag8 Ag7 Ag11 60.029(15) . . ?
Ag10 Ag7 Ag11 59.847(14) . . ?
S13 Ag7 Ag12 93.23(4) . . ?
S19 Ag7 Ag12 148.29(3) . . ?
Ag8 Ag7 Ag12 59.657(15) . . ?
Ag10 Ag7 Ag12 60.262(14) . . ?
Ag11 Ag7 Ag12 90.052(17) . . ?
S17 Ag8 S15 98.67(5) . . ?
S17 Ag8 Ag12 147.22(4) . . ?
S15 Ag8 Ag12 94.80(4) . . ?
S17 Ag8 Ag7 146.65(5) . . ?
S15 Ag8 Ag7 94.39(4) . . ?
Ag12 Ag8 Ag7 60.534(14) . . ?
S17 Ag8 Ag9 94.50(4) . . ?
S15 Ag8 Ag9 147.51(4) . . ?
Ag12 Ag8 Ag9 60.227(16) . . ?
Ag7 Ag8 Ag9 90.568(16) . . ?
S17 Ag8 Ag11 94.23(4) . . ?
S15 Ag8 Ag11 146.62(4) . . ?
Ag12 Ag8 Ag11 90.621(17) . . ?
Ag7 Ag8 Ag11 60.133(14) . . ?
Ag9 Ag8 Ag11 60.474(16) . . ?
S24 Ag9 S16 102.95(5) . . ?
S24 Ag9 Ag8 148.15(5) . . ?
S16 Ag9 Ag8 91.65(4) . . ?
S24 Ag9 Ag12 94.57(4) . . ?
S16 Ag9 Ag12 144.69(5) . . ?
Ag8 Ag9 Ag12 59.719(15) . . ?
S24 Ag9 Ag10 93.40(3) . . ?
S16 Ag9 Ag10 146.47(5) . . ?
Ag8 Ag9 Ag10 89.351(16) . . ?
Ag12 Ag9 Ag10 60.202(15) . . ?
S24 Ag9 Ag11 145.28(4) . . ?
S16 Ag9 Ag11 92.58(5) . . ?
Ag8 Ag9 Ag11 59.767(15) . . ?
Ag12 Ag9 Ag11 89.917(17) . . ?
Ag10 Ag9 Ag11 59.468(14) . . ?
S22 Ag10 S21 102.67(4) . . ?
S22 Ag10 Ag11 146.95(4) . . ?
S21 Ag10 Ag11 94.90(3) . . ?
S22 Ag10 Ag7 144.88(4) . . ?
S21 Ag10 Ag7 92.07(3) . . ?
Ag11 Ag10 Ag7 60.206(14) . . ?
S22 Ag10 Ag9 92.48(3) . . ?
S21 Ag10 Ag9 149.49(4) . . ?
Ag11 Ag10 Ag9 60.423(15) . . ?
Ag7 Ag10 Ag9 90.310(16) . . ?
S22 Ag10 Ag12 91.51(4) . . ?
S21 Ag10 Ag12 144.17(3) . . ?
Ag11 Ag10 Ag12 90.228(17) . . ?
Ag7 Ag10 Ag12 60.209(14) . . ?
Ag9 Ag10 Ag12 59.785(16) . . ?
S18 Ag11 S20 103.95(5) . . ?
S18 Ag11 Ag10 147.45(4) . . ?
S20 Ag11 Ag10 91.30(3) . . ?
S18 Ag11 Ag8 91.90(4) . . ?
S20 Ag11 Ag8 147.96(3) . . ?
Ag10 Ag11 Ag8 89.718(18) . . ?
S18 Ag11 Ag7 144.71(4) . . ?
S20 Ag11 Ag7 93.47(3) . . ?
Ag10 Ag11 Ag7 59.947(14) . . ?
Ag8 Ag11 Ag7 59.838(14) . . ?
S18 Ag11 Ag9 93.12(4) . . ?
S20 Ag11 Ag9 144.21(4) . . ?
Ag10 Ag11 Ag9 60.110(15) . . ?
Ag8 Ag11 Ag9 59.759(15) . . ?
Ag7 Ag11 Ag9 89.982(18) . . ?
O1 Ag12 S23 72.90(10) . . ?
O1 Ag12 S14 74.62(10) . . ?
S23 Ag12 S14 104.44(5) . . ?
O1 Ag12 Ag8 143.03(9) . . ?
S23 Ag12 Ag8 144.04(4) . . ?
S14 Ag12 Ag8 91.29(4) . . ?
O1 Ag12 Ag9 140.76(10) . . ?
S23 Ag12 Ag9 91.16(4) . . ?
S14 Ag12 Ag9 144.61(4) . . ?
Ag8 Ag12 Ag9 60.054(15) . . ?
O1 Ag12 Ag7 86.36(9) . . ?
S23 Ag12 Ag7 148.16(4) . . ?
S14 Ag12 Ag7 92.55(4) . . ?
Ag8 Ag12 Ag7 59.808(14) . . ?
Ag9 Ag12 Ag7 90.048(18) . . ?
O1 Ag12 Ag10 85.04(9) . . ?
S23 Ag12 Ag10 94.09(4) . . ?
S14 Ag12 Ag10 146.68(4) . . ?
Ag8 Ag12 Ag10 89.433(18) . . ?
Ag9 Ag12 Ag10 60.013(15) . . ?
Ag7 Ag12 Ag10 59.529(14) . . ?
C25 S13 C23 99.7(3) . . ?
C25 S13 Ag7 109.7(2) . . ?
C23 S13 Ag7 108.5(2) . . ?
C23 S14 C24 98.9(3) . . ?
C23 S14 Ag12 107.9(2) . . ?
C24 S14 Ag12 110.2(2) . . ?
C24 S15 C25 99.8(3) . . ?
C24 S15 Ag8 108.6(2) . . ?
C25 S15 Ag8 107.2(2) . . ?
S14 C23 S13 116.9(3) . . ?
S15 C24 S14 116.1(3) . . ?
S13 C25 S15 116.3(3) . . ?
C28 S16 C26 99.5(4) . . ?
C28 S16 Ag9 107.8(2) . . ?
C26 S16 Ag9 110.3(2) . . ?
C27 S17 C26 99.5(4) . . ?
C27 S17 Ag8 107.6(2) . . ?
C26 S17 Ag8 108.1(2) . . ?
C28 S18 C27 100.6(3) . . ?
C28 S18 Ag11 107.1(2) . . ?
C27 S18 Ag11 109.1(2) . . ?
S16 C26 S17 116.4(3) . . ?
S17 C27 S18 116.6(3) . . ?
S16 C28 S18 117.2(4) . . ?
C31 S19 C29 99.3(3) . . ?
C31 S19 Ag7 107.17(17) . . ?
C29 S19 Ag7 110.29(18) . . ?
C30 S20 C29 100.2(3) . . ?
C30 S20 Ag11 109.7(2) . . ?
C29 S20 Ag11 107.48(19) . . ?
C31 S21 C30 99.3(3) . . ?
C31 S21 Ag10 110.26(17) . . ?
C30 S21 Ag10 105.5(2) . . ?
S19 C29 S20 116.5(3) . . ?
S20 C30 S21 116.9(3) . . ?
S19 C31 S21 116.8(3) . . ?
C32 S22 C34 99.5(3) . . ?
C32 S22 Ag10 110.73(19) . . ?
C34 S22 Ag10 108.08(19) . . ?
C33 S23 C32 99.4(3) . . ?
C33 S23 Ag12 111.2(2) . . ?
C32 S23 Ag12 105.7(2) . . ?
C34 S24 C33 99.6(3) . . ?
C34 S24 Ag9 107.82(19) . . ?
C33 S24 Ag9 108.2(2) . . ?
S23 C32 S22 117.0(3) . . ?
S23 C33 S24 116.1(3) . . ?
S24 C34 S22 116.7(3) . . ?
O2 S25 O3 115.0(3) . . ?
O2 S25 O1 114.8(3) . . ?
O3 S25 O1 113.7(2) . . ?
O2 S25 C1 105.3(3) . . ?
O3 S25 C1 103.9(2) . . ?
O1 S25 C1 102.2(3) . . ?
S25 O1 Ag12 118.2(2) . . ?
F3 C1 F1 108.0(5) . . ?
F3 C1 F2 107.6(5) . . ?
F1 C1 F2 107.2(5) . . ?
F3 C1 S25 111.9(4) . . ?
F1 C1 S25 111.0(4) . . ?
F2 C1 S25 110.8(4) . . ?
O6 S26 O5 114.1(3) . . ?
O6 S26 O4 114.8(3) . . ?
O5 S26 O4 114.2(3) . . ?
O6 S26 C2 104.2(3) . . ?
O5 S26 C2 103.5(3) . . ?
O4 S26 C2 104.1(3) . . ?
F6 C2 F5 107.3(7) . . ?
F6 C2 F4 107.4(6) . . ?
F5 C2 F4 108.3(6) . . ?
F6 C2 S26 111.9(5) . . ?
F5 C2 S26 110.1(5) . . ?
F4 C2 S26 111.8(5) . . ?
O7 S27 O9 113.7(4) . . ?
O7 S27 O8 114.7(3) . . ?
O9 S27 O8 114.3(3) . . ?
O7 S27 C3 103.1(3) . . ?
O9 S27 C3 106.7(5) . . ?
O8 S27 C3 102.7(4) . . ?
F9 C3 F7 109.0(8) . . ?
F9 C3 F8 93.4(9) . . ?
F7 C3 F8 117.9(8) . . ?
F9 C3 F81 135.0(12) . . ?
F7 C3 F81 92.5(9) . . ?
F9 C3 S27 111.2(6) . . ?
F7 C3 S27 108.8(7) . . ?
F8 C3 S27 115.5(7) . . ?
F81 C3 S27 97.5(9) . . ?
O12 S28 O11 115.6(4) . . ?
O12 S28 O10 114.1(5) . . ?
O11 S28 O10 113.2(4) . . ?
O12 S28 C4 105.9(5) . . ?
O11 S28 C4 104.8(5) . . ?
O10 S28 C4 101.3(3) . . ?
F10 C4 F11 108.0(9) . . ?
F10 C4 F12 108.7(7) . . ?
F11 C4 F12 107.4(7) . . ?
F10 C4 S28 111.0(5) . . ?
F11 C4 S28 110.7(6) . . ?
F12 C4 S28 110.9(7) . . ?
O15 S29 O14 115.7(3) . . ?
O15 S29 O13 115.7(3) . . ?
O14 S29 O13 114.4(2) . . ?
O15 S29 C5 102.4(3) . . ?
O14 S29 C5 102.6(3) . . ?
O13 S29 C5 103.3(3) . . ?
F15 C5 F13 108.1(5) . . ?
F15 C5 F14 108.1(5) . . ?
F13 C5 F14 107.9(5) . . ?
F15 C5 S29 111.4(4) . . ?
F13 C5 S29 111.9(4) . . ?
F14 C5 S29 109.4(4) . . ?
O18 S30 O16 114.5(3) . . ?
O18 S30 O17 115.3(3) . . ?
O16 S30 O17 115.3(3) . . ?
O18 S30 C6 103.6(3) . . ?
O16 S30 C6 103.0(2) . . ?
O17 S30 C6 102.5(3) . . ?
F18 C6 F16 107.6(5) . . ?
F18 C6 F17 107.7(5) . . ?
F16 C6 F17 107.5(5) . . ?
F18 C6 S30 112.3(4) . . ?
F16 C6 S30 110.7(4) . . ?
F17 C6 S30 110.8(4) . . ?
N1 C81 C82 179.4(9) . . ?
N2 C92 C91 176.0(13) . . ?
N3 C102 C101 170.8(16) . . ?

loop_
_geom_bond_atom_site_label_1
_geom_bond_atom_site_label_2
_geom_bond_distance
_geom_bond_site_symmetry_2
_geom_bond_publ_flag
Ag1 C51 2.293(5) . ?
Ag1 C61 2.324(5) . ?
Ag1 S3 2.6411(14) . ?
Ag1 S10 2.6496(14) . ?
Ag1 Ag6 2.8872(5) . ?
Ag1 Ag4 2.8959(5) . ?
Ag1 Ag2 2.9024(5) . ?
Ag1 Ag5 2.9068(5) . ?
Ag2 C61 2.298(5) . ?
Ag2 C41 2.311(5) . ?
Ag2 S2 2.6334(14) . ?
Ag2 S7 2.6534(14) . ?
Ag2 Ag3 2.8759(5) . ?
Ag2 Ag6 2.8971(5) . ?
Ag2 Ag5 2.9201(5) . ?
Ag3 C41 2.339(5) . ?
Ag3 C71 2.357(5) . ?
Ag3 S5 2.6229(14) . ?
Ag3 S8 2.6539(14) . ?
Ag3 Ag5 2.8948(5) . ?
Ag3 Ag6 2.9156(5) . ?
Ag3 Ag4 2.9282(5) . ?
Ag4 C51 2.318(5) . ?
Ag4 C71 2.335(5) . ?
Ag4 S6 2.6348(14) . ?
Ag4 S11 2.6697(14) . ?
Ag4 Ag6 2.8870(5) . ?
Ag4 Ag5 2.8890(5) . ?
Ag5 C41 2.261(5) . ?
Ag5 C51 2.271(5) . ?
Ag5 S4 2.7232(14) . ?
Ag5 S1 2.7570(14) . ?
Ag6 C61 2.254(5) . ?
Ag6 C71 2.261(5) . ?
Ag6 S9 2.6948(14) . ?
Ag6 S12 2.7517(15) . ?
S1 C13 1.803(6) . ?
S1 C11 1.805(6) . ?
S2 C12 1.798(6) . ?
S2 C11 1.799(6) . ?
S3 C13 1.805(7) . ?
S3 C12 1.807(6) . ?
S4 C14 1.803(6) . ?
S4 C16 1.807(6) . ?
S5 C15 1.802(6) . ?
S5 C14 1.803(6) . ?
S6 C16 1.796(6) . ?
S6 C15 1.807(6) . ?
S7 C17 1.797(6) . ?
S7 C18 1.808(6) . ?
S8 C19 1.793(6) . ?
S8 C18 1.807(6) . ?
S9 C19 1.800(6) . ?
S9 C17 1.809(6) . ?
S10 C22 1.797(7) . ?
S10 C20 1.811(6) . ?
S11 C21 1.803(7) . ?
S11 C20 1.806(6) . ?
S12 C21 1.799(7) . ?
S12 C22 1.810(7) . ?
C41 C42 1.205(8) . ?
C42 C43 1.483(9) . ?
C43 C44 1.511(14) . ?
C43 C46 1.546(14) . ?
C43 C45 1.545(10) . ?
C51 C52 1.206(7) . ?
C52 C53 1.498(8) . ?
C53 C54 1.516(8) . ?
C53 C56 1.528(9) . ?
C53 C55 1.551(9) . ?
C61 C62 1.218(8) . ?
C62 C63 1.478(8) . ?
C63 C66 1.525(8) . ?
C63 C65 1.539(10) . ?
C63 C64 1.538(10) . ?
C71 C72 1.197(7) . ?
C72 C73 1.493(7) . ?
C73 C75 1.532(8) . ?
C73 C76 1.535(8) . ?
C73 C74 1.540(7) . ?
Ag7 S13 2.6008(14) . ?
Ag7 S19 2.6177(13) . ?
Ag7 Ag8 2.7923(5) . ?
Ag7 Ag10 2.7933(5) . ?
Ag7 Ag11 2.8006(6) . ?
Ag7 Ag12 2.8126(6) . ?
Ag8 S17 2.5996(16) . ?
Ag8 S15 2.6035(16) . ?
Ag8 Ag12 2.7880(6) . ?
Ag8 Ag9 2.7974(6) . ?
Ag8 Ag11 2.7977(6) . ?
Ag9 S24 2.6037(15) . ?
Ag9 S16 2.6035(17) . ?
Ag9 Ag12 2.8023(6) . ?
Ag9 Ag10 2.8088(6) . ?
Ag9 Ag11 2.8175(6) . ?
Ag10 S22 2.5826(14) . ?
Ag10 S21 2.6118(14) . ?
Ag10 Ag11 2.7905(6) . ?
Ag10 Ag12 2.8141(6) . ?
Ag11 S18 2.6089(15) . ?
Ag11 S20 2.6251(15) . ?
Ag12 O1 2.592(4) . ?
Ag12 S23 2.6341(15) . ?
Ag12 S14 2.6381(16) . ?
S13 C25 1.798(6) . ?
S13 C23 1.808(7) . ?
S14 C23 1.803(7) . ?
S14 C24 1.809(6) . ?
S15 C24 1.805(7) . ?
S15 C25 1.808(6) . ?
S16 C28 1.798(9) . ?
S16 C26 1.809(7) . ?
S17 C27 1.804(8) . ?
S17 C26 1.811(6) . ?
S18 C28 1.806(7) . ?
S18 C27 1.811(7) . ?
S19 C31 1.796(5) . ?
S19 C29 1.800(6) . ?
S20 C30 1.792(6) . ?
S20 C29 1.799(6) . ?
S21 C31 1.816(6) . ?
S21 C30 1.820(6) . ?
S22 C32 1.803(7) . ?
S22 C34 1.812(6) . ?
S23 C33 1.799(6) . ?
S23 C32 1.803(6) . ?
S24 C34 1.804(6) . ?
S24 C33 1.813(7) . ?
S25 O2 1.443(4) . ?
S25 O3 1.446(4) . ?
S25 O1 1.452(4) . ?
S25 C1 1.813(6) . ?
C1 F3 1.322(6) . ?
C1 F1 1.331(6) . ?
C1 F2 1.336(7) . ?
S26 O6 1.439(5) . ?
S26 O5 1.442(4) . ?
S26 O4 1.443(4) . ?
S26 C2 1.808(7) . ?
C2 F6 1.313(9) . ?
C2 F5 1.330(9) . ?
C2 F4 1.335(8) . ?
S27 O7 1.436(5) . ?
S27 O9 1.442(5) . ?
S27 O8 1.451(5) . ?
S27 C3 1.829(10) . ?
C3 F9 1.304(11) . ?
C3 F7 1.340(10) . ?
C3 F8 1.377(12) . ?
C3 F81 1.422(16) . ?
S28 O12 1.418(7) . ?
S28 O11 1.441(7) . ?
S28 O10 1.445(6) . ?
S28 C4 1.816(9) . ?
C4 F10 1.316(12) . ?
C4 F11 1.321(9) . ?
C4 F12 1.346(10) . ?
S29 O15 1.444(4) . ?
S29 O14 1.445(4) . ?
S29 O13 1.447(4) . ?
S29 C5 1.818(6) . ?
C5 F15 1.328(7) . ?
C5 F13 1.332(7) . ?
C5 F14 1.362(8) . ?
S30 O18 1.437(4) . ?
S30 O16 1.437(4) . ?
S30 O17 1.448(4) . ?
S30 C6 1.817(6) . ?
C6 F18 1.336(6) . ?
C6 F16 1.339(7) . ?
C6 F17 1.340(6) . ?
C81 N1 1.146(10) . ?
C81 C82 1.468(11) . ?
C91 C92 1.454(8) . ?
C92 N2 1.181(7) . ?
C101 C102 1.459(8) . ?
C102 N3 1.188(8) . ?

loop_
_platon_squeeze_void_nr
_platon_squeeze_void_average_x
_platon_squeeze_void_average_y
_platon_squeeze_void_average_z
_platon_squeeze_void_volume
_platon_squeeze_void_count_electrons
_platon_squeeze_void_content
1 0.000 0.000 0.000 110 23 ' '
2 0.886 0.140 0.491 29 5 ' '
3 0.500 0.500 0.500 110 23 ' '
4 0.386 0.360 -0.009 29 5 ' '
5 0.614 0.640 0.009 29 5 ' '
6 0.114 0.860 0.509 29 5 ' '
